data_4345616
loop_
_publ_author_name
'Li, Yan'
'Siwatch, Rahul Kumar'
'Mondal, Totan'
'Li, Yongxin'
'Ganguly, Rakesh'
'Koley, Debasis'
'So, Cheuk-Wai'

_publ_section_title
;
 Diverse Bonding Activations in the Reactivity of a Pentaphenylborole
 toward Sodium Phosphaethynolate: Heterocycle Synthesis and Mechanistic
 Studies.
;
_journal_issue 7
_journal_name_full 'Inorganic chemistry'
_journal_page_first 4112
_journal_page_last 4120
_journal_paper_doi 10.1021/acs.inorgchem.7b00128
_journal_volume 56
_journal_year 2017
_chemical_formula_sum 'C75 H77 B N2'
_chemical_formula_weight 1017.19
_space_group_crystal_system monoclinic
_space_group_IT_number 14
_space_group_name_Hall '-P 2yn'
_space_group_name_H-M_alt 'P 1 21/n 1'
_symmetry_space_group_name_Hall '-P 2yn'
_symmetry_space_group_name_H-M 'P 1 21/n 1'
_atom_sites_solution_hydrogens geom
_cell_angle_alpha 90
_cell_angle_beta 91.5576(16)
_cell_angle_gamma 90
_cell_formula_units_Z 4
_cell_length_a 10.6094(3)
_cell_length_b 18.2183(5)
_cell_length_c 30.1202(10)
_cell_measurement_reflns_used 9998
_cell_measurement_temperature 103.(2)
_cell_measurement_theta_max 23.5285
_cell_measurement_theta_min 2.2224
_cell_volume 5819.6(3)
_computing_cell_refinement 'SAINT V8.37A (Bruker AXS Inc., 2015)'
_computing_data_collection 'APEX3 (Bruker AXS Inc., 2015)'
_computing_data_reduction 'SAINT V8.37A (Bruker AXS Inc., 2015)'
_computing_molecular_graphics 'XP (Bruker AXS Inc., 2015)'
_computing_publication_material 'APEX3 (Bruker AXS Inc., 2015)'
_computing_structure_refinement 'SHELXL-2014/7 (Sheldrick, 2014)'
_computing_structure_solution 'XS, VERSION 2013/1'
_diffrn_ambient_temperature 103.(2)
_diffrn_detector_area_resol_mean 8.3333
_diffrn_measured_fraction_theta_full 0.994
_diffrn_measured_fraction_theta_max 0.994
_diffrn_measurement_device_type 'CCD area detector'
_diffrn_measurement_method 'phi and omega scans'
_diffrn_radiation_monochromator graphite
_diffrn_radiation_type MoK\a
_diffrn_radiation_wavelength 0.71073
_diffrn_reflns_av_R_equivalents 0.0840
_diffrn_reflns_av_unetI/netI 0.0639
_diffrn_reflns_limit_h_max 12
_diffrn_reflns_limit_h_min -13
_diffrn_reflns_limit_k_max 24
_diffrn_reflns_limit_k_min -23
_diffrn_reflns_limit_l_max 39
_diffrn_reflns_limit_l_min -39
_diffrn_reflns_number 103970
_diffrn_reflns_theta_full 28.00
_diffrn_reflns_theta_max 28.00
_diffrn_reflns_theta_min 1.31
_diffrn_source 'fine-focus sealed tube'
_diffrn_source_type 'Bruker KappaCCD'
_exptl_absorpt_coefficient_mu 0.066
_exptl_absorpt_correction_T_max 0.99
_exptl_absorpt_correction_T_min 0.86
_exptl_absorpt_correction_type multi-scan
_exptl_absorpt_process_details
;
SADABS-2014/5 - Bruker AXS area detector scaling and absorption correction
;
_exptl_crystal_colour 'light yellow'
_exptl_crystal_density_diffrn 1.161
_exptl_crystal_density_method 'not measured'
_exptl_crystal_description block
_exptl_crystal_F_000 2184
_exptl_crystal_size_max 0.320
_exptl_crystal_size_mid 0.200
_exptl_crystal_size_min 0.100
_refine_diff_density_max 0.291
_refine_diff_density_min -0.285
_refine_ls_extinction_method none
_refine_ls_goodness_of_fit_ref 1.015
_refine_ls_hydrogen_treatment constr
_refine_ls_matrix_type full
_refine_ls_number_parameters 766
_refine_ls_number_reflns 13952
_refine_ls_number_restraints 296
_refine_ls_restrained_S_all 1.034
_refine_ls_R_factor_all 0.1024
_refine_ls_R_factor_gt 0.0523
_refine_ls_shift/su_max 0.001
_refine_ls_shift/su_mean 0.000
_refine_ls_structure_factor_coef Fsqd
_refine_ls_weighting_details 'w=1/[\s^2^(Fo^2^)+(0.0460P)^2^+2.1347P] where P=(Fo^2^+2Fc^2^)/3'
_refine_ls_weighting_scheme calc
_refine_ls_wR_factor_gt 0.1054
_refine_ls_wR_factor_ref 0.1282
_reflns_number_gt 8798
_reflns_number_total 13952
_reflns_threshold_expression 'I > 2\s(I)'
_cod_data_source_file ic7b00128_si_001.cif
_cod_data_source_block scw1531
_cod_depositor_comments
;
The following automatic conversions were performed:

'_exptl_absorpt_correction_type' value 'Multi-Scan' changed to
'multi-scan' according to
/home/data/users/saulius/crontab/automatic-downloads/current/ACS/lib/dictionaries/cif_core.dic
dictionary named 'cif_core.dic' version 2.4.2 from 2011-04-26.

Automatic conversion script
Id: cif_fix_values 4973 2017-02-22 13:04:09Z antanas 
;
_cod_database_code 4345616

loop_
_space_group_symop_operation_xyz
'x, y, z'
'-x+1/2, y+1/2, -z+1/2'
'-x, -y, -z'
'x-1/2, -y-1/2, z-1/2'

loop_
_atom_site_type_symbol
_atom_site_label
_atom_site_fract_x
_atom_site_fract_y
_atom_site_fract_z
_atom_site_U_iso_or_equiv
_atom_site_adp_type
_atom_site_calc_flag
_atom_site_refinement_flags_adp
_atom_site_refinement_flags_occupancy
_atom_site_refinement_flags_posn
_atom_site_occupancy
_atom_site_disorder_assembly
_atom_site_disorder_group
B B1 0.89807(17) 0.80681(10) 0.16109(6) 0.0170(4) Uani d . . . 1 . .
C C2 0.98278(14) 0.88292(8) 0.16015(5) 0.0166(3) Uani d . . . 1 . .
C C3 0.90959(14) 0.93641(9) 0.14141(5) 0.0170(3) Uani d . . . 1 . .
C C4 0.79066(14) 0.90574(9) 0.12182(5) 0.0166(3) Uani d . . . 1 . .
C C5 0.78248(14) 0.83171(9) 0.12784(5) 0.0171(3) Uani d . . . 1 . .
C C6 0.98324(14) 0.73642(8) 0.14438(5) 0.0163(3) Uani d . . . 1 . .
C C7 1.13262(15) 0.64701(9) 0.14182(6) 0.0199(4) Uani d . . . 1 . .
H H7 1.1898 0.6096 0.1511 0.024 Uiso calc U . R 1 . .
C C8 1.11606(15) 0.67291(9) 0.10077(6) 0.0206(4) Uani d . . . 1 . .
H H8 1.1598 0.6574 0.0753 0.025 Uiso calc U . R 1 . .
C C9 1.03489(15) 0.65961(8) 0.21411(5) 0.0178(3) Uani d . . . 1 . .
C C10 0.92475(15) 0.62094(9) 0.22384(6) 0.0203(4) Uani d . . . 1 . .
C C11 0.82471(15) 0.60067(9) 0.18928(6) 0.0242(4) Uani d . . . 1 . .
H H11 0.822 0.6399 0.1661 0.029 Uiso calc U . R 1 . .
C C12 0.69296(17) 0.59375(11) 0.20841(7) 0.0365(5) Uani d . . . 1 . .
H H12A 0.6893 0.5497 0.227 0.055 Uiso calc U . R 1 . .
H H12B 0.6301 0.59 0.1841 0.055 Uiso calc U . R 1 . .
H H12C 0.6752 0.6371 0.2264 0.055 Uiso calc U . R 1 . .
C C13 0.8623(2) 0.52819(10) 0.16707(7) 0.0370(5) Uani d . . . 1 . .
H H13A 0.9445 0.534 0.1534 0.055 Uiso calc U . R 1 . .
H H13B 0.7989 0.5151 0.1442 0.055 Uiso calc U . R 1 . .
H H13C 0.8675 0.4892 0.1895 0.055 Uiso calc U . R 1 . .
C C14 0.91384(16) 0.59514(10) 0.26696(6) 0.0263(4) Uani d . . . 1 . .
H H14 0.8391 0.5701 0.2748 0.032 Uiso calc U . R 1 . .
C C15 1.00859(17) 0.60491(10) 0.29866(6) 0.0286(4) Uani d . . . 1 . .
H H15 0.998 0.5878 0.3281 0.034 Uiso calc U . R 1 . .
C C16 1.11866(16) 0.63966(9) 0.28743(6) 0.0249(4) Uani d . . . 1 . .
H H16 1.1848 0.6447 0.3091 0.03 Uiso calc U . R 1 . .
C C17 1.13501(15) 0.66763(9) 0.24488(6) 0.0198(4) Uani d . . . 1 . .
C C18 1.25986(15) 0.70435(9) 0.23492(6) 0.0228(4) Uani d . . . 1 . .
H H18 1.2518 0.7279 0.205 0.027 Uiso calc U . R 1 . .
C C19 1.36719(16) 0.64780(10) 0.23376(6) 0.0289(4) Uani d . . . 1 . .
H H19A 1.3775 0.6246 0.263 0.043 Uiso calc U . R 1 . .
H H19B 1.4458 0.6725 0.2262 0.043 Uiso calc U . R 1 . .
H H19C 1.3468 0.6103 0.2114 0.043 Uiso calc U . R 1 . .
C C20 1.29350(17) 0.76384(10) 0.26893(6) 0.0299(4) Uani d . . . 1 . .
H H20A 1.2285 0.8021 0.268 0.045 Uiso calc U . R 1 . .
H H20B 1.3752 0.7854 0.2619 0.045 Uiso calc U . R 1 . .
H H20C 1.2984 0.7422 0.2987 0.045 Uiso calc U . R 1 . .
C C21 0.96237(15) 0.74706(9) 0.05932(5) 0.0210(4) Uani d . . . 1 . .
C C22 0.88356(16) 0.69393(10) 0.03943(6) 0.0240(4) Uani d . . . 1 . .
C C23 0.85818(16) 0.61917(10) 0.06014(6) 0.0258(4) Uani d . . . 1 . .
H H23 0.8823 0.6218 0.0924 0.031 Uiso calc U . R 1 . .
C C24 0.72066(17) 0.59559(11) 0.05607(7) 0.0341(5) Uani d . . . 1 . .
H H24A 0.6673 0.6332 0.0693 0.051 Uiso calc U . R 1 . .
H H24B 0.7096 0.5489 0.0717 0.051 Uiso calc U . R 1 . .
H H24C 0.6966 0.5895 0.0246 0.051 Uiso calc U . R 1 . .
C C25 0.93966(18) 0.55992(11) 0.03862(7) 0.0339(5) Uani d . . . 1 . .
H H25A 0.9171 0.5562 0.0069 0.051 Uiso calc U . R 1 . .
H H25B 0.925 0.5126 0.053 0.051 Uiso calc U . R 1 . .
H H25C 1.0289 0.5732 0.0422 0.051 Uiso calc U . R 1 . .
C C26 0.83184(17) 0.70909(11) -0.00251(6) 0.0312(4) Uani d . . . 1 . .
H H26 0.7777 0.6743 -0.0167 0.037 Uiso calc U . R 1 . .
C C27 0.85842(18) 0.77414(12) -0.02369(6) 0.0349(5) Uani d . . . 1 . .
H H27 0.8206 0.7842 -0.052 0.042 Uiso calc U . R 1 . .
C C28 0.93945(17) 0.82476(11) -0.00424(6) 0.0311(4) Uani d . . . 1 . .
H H28 0.9572 0.869 -0.0195 0.037 Uiso calc U . R 1 . .
C C29 0.99577(16) 0.81208(10) 0.03751(6) 0.0244(4) Uani d . . . 1 . .
C C30 1.09650(16) 0.86359(9) 0.05593(6) 0.0243(4) Uani d . . . 1 . .
H H30 1.0849 0.8683 0.0886 0.029 Uiso calc U . R 1 . .
C C31 1.22773(16) 0.83159(10) 0.04877(6) 0.0302(4) Uani d . . . 1 . .
H H31A 1.2349 0.7838 0.0636 0.045 Uiso calc U . R 1 . .
H H31B 1.2918 0.865 0.0612 0.045 Uiso calc U . R 1 . .
H H31C 1.2406 0.8254 0.0169 0.045 Uiso calc U . R 1 . .
C C32 1.09125(19) 0.94041(10) 0.03586(7) 0.0337(5) Uani d . . . 1 . .
H H32A 1.1047 0.9374 0.0038 0.051 Uiso calc U . R 1 . .
H H32B 1.1572 0.971 0.0498 0.051 Uiso calc U . R 1 . .
H H32C 1.0085 0.9623 0.041 0.051 Uiso calc U . R 1 . .
C C33 1.10915(15) 0.89639(9) 0.18075(5) 0.0182(3) Uani d . . . 1 . .
C C34 1.21339(15) 0.85680(9) 0.16614(6) 0.0199(4) Uani d . . . 1 . .
H H34 1.2007 0.8187 0.145 0.024 Uiso calc U . R 1 . .
C C35 1.33459(15) 0.87194(9) 0.18188(6) 0.0245(4) Uani d . . . 1 . .
H H35 1.4038 0.8448 0.1711 0.029 Uiso calc U . R 1 . .
C C36 1.35499(16) 0.92647(10) 0.21317(6) 0.0274(4) Uani d . . . 1 . .
H H36 1.4381 0.9378 0.2235 0.033 Uiso calc U . R 1 . .
C C37 1.25257(17) 0.96438(10) 0.22929(6) 0.0266(4) Uani d . . . 1 . .
H H37 1.2656 1.001 0.2514 0.032 Uiso calc U . R 1 . .
C C38 1.13129(16) 0.94953(9) 0.21347(6) 0.0222(4) Uani d . . . 1 . .
H H38 1.0623 0.9759 0.2251 0.027 Uiso calc U . R 1 . .
C C39 0.93655(15) 1.01662(9) 0.14192(5) 0.0199(4) Uani d . . . 1 . .
C C40 1.05248(17) 1.04533(10) 0.13001(6) 0.0269(4) Uani d . . . 1 . .
H H40 1.1171 1.0133 0.1205 0.032 Uiso calc U . R 1 . .
C C41 1.0744(2) 1.12056(11) 0.13189(7) 0.0377(5) Uani d . . . 1 . .
H H41 1.1535 1.1395 0.1232 0.045 Uiso calc U . R 1 . .
C C42 0.9827(2) 1.16794(11) 0.14616(7) 0.0449(6) Uani d . . . 1 . .
H H42 0.9986 1.2192 0.1475 0.054 Uiso calc U . R 1 . .
C C43 0.8682(2) 1.14050(10) 0.15838(7) 0.0400(5) Uani d . . . 1 . .
H H43 0.8049 1.1728 0.1686 0.048 Uiso calc U . R 1 . .
C C44 0.84473(17) 1.06587(9) 0.15584(6) 0.0271(4) Uani d . . . 1 . .
H H44 0.7644 1.0477 0.1637 0.032 Uiso calc U . R 1 . .
C C45 0.69157(15) 0.95243(8) 0.10019(5) 0.0178(3) Uani d . . . 1 . .
C C46 0.71484(17) 0.99619(11) 0.06364(6) 0.0302(4) Uani d . . . 1 . .
H H46 0.7974 0.998 0.0523 0.036 Uiso calc U . R 1 . .
C C47 0.61956(19) 1.03737(12) 0.04343(7) 0.0399(5) Uani d . . . 1 . .
H H47 0.6372 1.0668 0.0183 0.048 Uiso calc U . R 1 . .
C C48 0.49915(18) 1.03585(11) 0.05964(7) 0.0363(5) Uani d . . . 1 . .
H H48 0.4337 1.0636 0.0455 0.044 Uiso calc U . R 1 . .
C C49 0.47472(16) 0.99382(10) 0.09639(6) 0.0260(4) Uani d . . . 1 . .
H H49 0.3923 0.9931 0.108 0.031 Uiso calc U . R 1 . .
C C50 0.56987(15) 0.95266(9) 0.11652(6) 0.0205(4) Uani d . . . 1 . .
H H50 0.5519 0.924 0.1419 0.025 Uiso calc U . R 1 . .
C C51 0.67530(15) 0.78863(8) 0.10932(6) 0.0184(3) Uani d . . . 1 . .
C C52 0.63285(15) 0.79917(9) 0.06534(6) 0.0230(4) Uani d . . . 1 . .
H H52 0.6763 0.8326 0.047 0.028 Uiso calc U . R 1 . .
C C53 0.52876(16) 0.76185(10) 0.04795(6) 0.0290(4) Uani d . . . 1 . .
H H53 0.5024 0.7696 0.0179 0.035 Uiso calc U . R 1 . .
C C54 0.46323(16) 0.71347(10) 0.07408(7) 0.0311(5) Uani d . . . 1 . .
H H54 0.3909 0.6887 0.0624 0.037 Uiso calc U . R 1 . .
C C55 0.50410(16) 0.70150(10) 0.11745(7) 0.0285(4) Uani d . . . 1 . .
H H55 0.4592 0.6686 0.1357 0.034 Uiso calc U . R 1 . .
C C56 0.61010(15) 0.73720(9) 0.13443(6) 0.0231(4) Uani d . . . 1 . .
H H56 0.6392 0.7265 0.1638 0.028 Uiso calc U . R 1 . .
C C69 0.72763(15) 0.82205(9) 0.22461(6) 0.0209(4) Uani d . . . 1 . .
H H69 0.6647 0.8261 0.2017 0.025 Uiso calc U . R 1 . .
C C70 0.85241(15) 0.80735(8) 0.21295(5) 0.0170(3) Uani d . . . 1 . .
C C72 0.93968(16) 0.80493(9) 0.24876(5) 0.0206(4) Uani d . . . 1 . .
H H72 1.0261 0.7972 0.2427 0.025 Uiso calc U . R 1 . .
C C76 0.90588(17) 0.81323(9) 0.29261(6) 0.0259(4) Uani d . . . 1 . .
H H76 0.9684 0.8103 0.3157 0.031 Uiso calc U . R 1 . .
C C77 0.78094(18) 0.82580(10) 0.30281(6) 0.0285(4) Uani d . . . 1 . .
H H77 0.7567 0.8308 0.3328 0.034 Uiso calc U . R 1 . .
C C78 0.69271(17) 0.83082(9) 0.26848(6) 0.0264(4) Uani d . . . 1 . .
H H78 0.6071 0.8404 0.2749 0.032 Uiso calc U . R 1 . .
C C1S 0.5789(6) 0.2950(4) 0.0697(2) 0.0393(12) Uani d U P D 0.5 A 1
C C2S 0.6053(6) 0.3580(3) 0.0470(2) 0.0452(12) Uani d U P . 0.5 A 1
H H2S 0.5375 0.3913 0.0421 0.054 Uiso calc U P R 0.5 A 1
C C3S 0.7183(7) 0.3777(4) 0.0309(3) 0.0494(14) Uani d U P . 0.5 A 1
H H3S 0.7283 0.422 0.0148 0.059 Uiso calc U P R 0.5 A 1
C C4S 0.8181(5) 0.3308(3) 0.03894(18) 0.0404(12) Uani d U P . 0.5 A 1
H H4S 0.8992 0.3426 0.0284 0.048 Uiso calc U P R 0.5 A 1
C C5S 0.7993(5) 0.2633(3) 0.06341(13) 0.0339(10) Uani d U P . 0.5 A 1
H H5S 0.8681 0.231 0.0691 0.041 Uiso calc U P R 0.5 A 1
C C6S 0.6757(5) 0.2456(3) 0.07908(18) 0.0356(12) Uani d U P . 0.5 A 1
H H6S 0.6611 0.2017 0.0952 0.043 Uiso calc U P R 0.5 A 1
C C7S 0.4535(5) 0.2755(4) 0.08564(18) 0.0595(14) Uani d U P D 0.5 A 1
H H7S1 0.4041 0.2522 0.0616 0.089 Uiso calc U P R 0.5 A 1
H H7S2 0.4102 0.32 0.0953 0.089 Uiso calc U P R 0.5 A 1
H H7S3 0.4627 0.2413 0.1107 0.089 Uiso calc U P R 0.5 A 1
C C8S 0.5884(5) 0.2753(2) 0.07571(16) 0.0446(16) Uani d U P DG 0.5 B 2
C C9S 0.5471(3) 0.3445(2) 0.06256(13) 0.0393(11) Uani d U P G 0.5 B 2
H H9S 0.4631 0.3595 0.0681 0.047 Uiso calc U P R 0.5 B 2
C C10S 0.6285(4) 0.39198(19) 0.04135(15) 0.0524(14) Uani d U P G 0.5 B 2
H H10S 0.6003 0.4393 0.0324 0.063 Uiso calc U P R 0.5 B 2
C C11S 0.7514(4) 0.3702(3) 0.03330(19) 0.0592(19) Uani d U P G 0.5 B 2
H H11S 0.807 0.4026 0.0188 0.071 Uiso calc U P R 0.5 B 2
C C12S 0.7927(4) 0.3009(3) 0.0465(2) 0.0656(17) Uani d U P G 0.5 B 2
H H12S 0.8767 0.286 0.041 0.079 Uiso calc U P R 0.5 B 2
C C13S 0.7112(5) 0.2535(2) 0.06766(18) 0.0571(18) Uani d U P G 0.5 B 2
H H13S 0.7395 0.2061 0.0767 0.069 Uiso calc U P R 0.5 B 2
C C14S 0.4865(9) 0.2273(4) 0.0962(2) 0.103(2) Uani d U P D 0.5 B 2
H H14A 0.4267 0.2586 0.1117 0.155 Uiso calc U P R 0.5 B 2
H H14B 0.5259 0.1929 0.1174 0.155 Uiso calc U P R 0.5 B 2
H H14C 0.4416 0.1999 0.0727 0.155 Uiso calc U P R 0.5 B 2
C C15S 0.2108(2) 0.42875(10) 0.12052(7) 0.0386(5) Uani d . . . 1 . .
C C16S 0.2962(3) 0.42988(12) 0.15579(7) 0.0504(6) Uani d . . . 1 . .
H H16S 0.2779 0.403 0.1819 0.061 Uiso calc U . R 1 . .
C C17S 0.4062(3) 0.46841(12) 0.15446(8) 0.0546(7) Uani d . . . 1 . .
H H17S 0.463 0.4676 0.1794 0.066 Uiso calc U . R 1 . .
C C18S 0.4350(2) 0.50748(12) 0.11835(8) 0.0475(6) Uani d . . . 1 . .
H H18S 0.5118 0.5343 0.1178 0.057 Uiso calc U . R 1 . .
C C19S 0.3541(2) 0.50863(12) 0.08265(8) 0.0481(6) Uani d . . . 1 . .
H H19S 0.3744 0.5363 0.0571 0.058 Uiso calc U . R 1 . .
C C20S 0.2418(2) 0.46943(11) 0.08343(7) 0.0442(6) Uani d . . . 1 . .
H H20S 0.1856 0.4705 0.0583 0.053 Uiso calc U . R 1 . .
C C21S 0.0916(3) 0.38448(14) 0.12125(12) 0.0805(10) Uani d . . . 1 . .
H H21A 0.1042 0.3378 0.1058 0.121 Uiso calc U . R 1 . .
H H21B 0.0232 0.4119 0.1063 0.121 Uiso calc U . R 1 . .
H H21C 0.0696 0.3748 0.1521 0.121 Uiso calc U . R 1 . .
N N1 1.05056(12) 0.68503(7) 0.16856(4) 0.0170(3) Uani d . . . 1 . .
N N2 1.02344(12) 0.72660(7) 0.10177(4) 0.0185(3) Uani d . . . 1 . .

loop_
_atom_site_aniso_label
_atom_site_aniso_U_11
_atom_site_aniso_U_22
_atom_site_aniso_U_33
_atom_site_aniso_U_12
_atom_site_aniso_U_13
_atom_site_aniso_U_23
B1 0.0144(9) 0.0163(9) 0.0204(10) 0.0008(7) 0.0010(7) 0.0003(7)
C2 0.0155(8) 0.0195(8) 0.0151(8) 0.0005(6) 0.0027(6) -0.0004(7)
C3 0.0153(8) 0.0196(8) 0.0164(8) -0.0006(6) 0.0043(6) 0.0002(7)
C4 0.0151(8) 0.0211(8) 0.0139(8) 0.0008(6) 0.0038(6) 0.0003(7)
C5 0.0160(8) 0.0220(8) 0.0135(8) 0.0009(6) 0.0029(6) -0.0021(7)
C6 0.0142(8) 0.0166(8) 0.0181(8) -0.0023(6) 0.0013(6) 0.0000(6)
C7 0.0164(8) 0.0192(8) 0.0242(9) 0.0028(6) 0.0032(7) -0.0007(7)
C8 0.0166(8) 0.0228(9) 0.0226(9) 0.0056(7) 0.0033(7) -0.0006(7)
C9 0.0211(9) 0.0146(8) 0.0179(9) 0.0043(6) 0.0039(7) 0.0027(6)
C10 0.0174(8) 0.0189(8) 0.0246(9) 0.0035(6) 0.0039(7) 0.0024(7)
C11 0.0211(9) 0.0236(9) 0.0278(10) -0.0039(7) 0.0001(7) 0.0037(8)
C12 0.0225(10) 0.0450(12) 0.0418(12) -0.0085(8) 0.0001(9) 0.0122(10)
C13 0.0460(13) 0.0260(10) 0.0387(12) -0.0066(9) -0.0034(10) 0.0004(9)
C14 0.0209(9) 0.0283(10) 0.0300(10) 0.0014(7) 0.0071(8) 0.0071(8)
C15 0.0284(10) 0.0338(10) 0.0238(10) 0.0035(8) 0.0049(8) 0.0107(8)
C16 0.0234(9) 0.0281(10) 0.0231(10) 0.0049(7) -0.0016(7) 0.0053(8)
C17 0.0181(8) 0.0182(8) 0.0232(9) 0.0044(6) 0.0025(7) 0.0025(7)
C18 0.0198(9) 0.0254(9) 0.0230(9) -0.0011(7) -0.0020(7) 0.0050(7)
C19 0.0193(9) 0.0358(11) 0.0317(11) 0.0013(8) 0.0017(8) 0.0036(8)
C20 0.0262(10) 0.0295(10) 0.0335(11) -0.0018(8) -0.0061(8) 0.0033(8)
C21 0.0189(9) 0.0289(9) 0.0153(9) 0.0097(7) 0.0028(7) 0.0007(7)
C22 0.0191(9) 0.0327(10) 0.0205(9) 0.0083(7) 0.0039(7) -0.0016(8)
C23 0.0260(10) 0.0293(10) 0.0223(9) 0.0049(7) 0.0012(7) -0.0065(8)
C24 0.0288(10) 0.0325(11) 0.0411(12) 0.0041(8) 0.0029(9) -0.0082(9)
C25 0.0309(11) 0.0354(11) 0.0354(12) 0.0102(8) 0.0001(9) -0.0105(9)
C26 0.0266(10) 0.0430(12) 0.0241(10) 0.0078(8) -0.0006(8) -0.0037(9)
C27 0.0311(11) 0.0538(13) 0.0197(10) 0.0124(9) -0.0009(8) 0.0055(9)
C28 0.0291(10) 0.0397(11) 0.0247(10) 0.0090(8) 0.0045(8) 0.0108(9)
C29 0.0205(9) 0.0319(10) 0.0212(9) 0.0102(7) 0.0067(7) 0.0038(8)
C30 0.0255(9) 0.0278(9) 0.0198(9) 0.0056(7) 0.0059(7) 0.0067(7)
C31 0.0239(10) 0.0311(10) 0.0359(11) 0.0052(8) 0.0076(8) 0.0047(9)
C32 0.0363(11) 0.0337(11) 0.0315(11) 0.0080(8) 0.0077(9) 0.0111(9)
C33 0.0168(8) 0.0193(8) 0.0185(9) -0.0013(6) 0.0004(7) 0.0052(7)
C34 0.0185(9) 0.0188(8) 0.0225(9) -0.0013(6) 0.0003(7) 0.0039(7)
C35 0.0160(9) 0.0254(9) 0.0323(10) -0.0007(7) 0.0014(7) 0.0083(8)
C36 0.0192(9) 0.0278(10) 0.0348(11) -0.0062(7) -0.0062(8) 0.0098(8)
C37 0.0289(10) 0.0236(9) 0.0268(10) -0.0051(7) -0.0065(8) 0.0009(8)
C38 0.0207(9) 0.0219(9) 0.0240(9) -0.0006(7) -0.0008(7) 0.0015(7)
C39 0.0223(9) 0.0203(8) 0.0170(9) -0.0013(7) -0.0026(7) 0.0028(7)
C40 0.0255(10) 0.0311(10) 0.0238(10) -0.0078(8) -0.0032(8) 0.0066(8)
C41 0.0402(12) 0.0367(11) 0.0352(12) -0.0196(9) -0.0149(9) 0.0154(9)
C42 0.0632(15) 0.0199(10) 0.0501(14) -0.0105(10) -0.0276(12) 0.0087(9)
C43 0.0478(13) 0.0221(10) 0.0492(14) 0.0043(9) -0.0147(10) -0.0043(9)
C44 0.0311(10) 0.0223(9) 0.0276(10) 0.0013(7) -0.0030(8) -0.0013(8)
C45 0.0175(8) 0.0183(8) 0.0176(8) 0.0003(6) 0.0002(6) -0.0007(7)
C46 0.0214(10) 0.0408(11) 0.0286(11) 0.0023(8) 0.0038(8) 0.0118(9)
C47 0.0338(11) 0.0507(13) 0.0353(12) 0.0054(9) -0.0005(9) 0.0250(10)
C48 0.0270(11) 0.0411(12) 0.0405(12) 0.0113(9) -0.0062(9) 0.0109(10)
C49 0.0191(9) 0.0301(10) 0.0288(10) 0.0037(7) 0.0003(7) -0.0032(8)
C50 0.0194(9) 0.0217(9) 0.0205(9) 0.0012(7) 0.0016(7) 0.0004(7)
C51 0.0146(8) 0.0178(8) 0.0227(9) 0.0046(6) 0.0008(7) -0.0048(7)
C52 0.0192(9) 0.0239(9) 0.0258(10) 0.0040(7) 0.0001(7) -0.0041(7)
C53 0.0243(10) 0.0311(10) 0.0312(11) 0.0085(8) -0.0078(8) -0.0104(8)
C54 0.0152(9) 0.0282(10) 0.0498(13) 0.0013(7) -0.0036(8) -0.0139(9)
C55 0.0194(9) 0.0235(9) 0.0429(12) -0.0015(7) 0.0076(8) -0.0079(8)
C56 0.0202(9) 0.0209(9) 0.0284(10) -0.0004(7) 0.0038(7) -0.0040(7)
C69 0.0207(9) 0.0203(8) 0.0217(9) -0.0010(7) 0.0027(7) -0.0004(7)
C70 0.0190(8) 0.0122(7) 0.0199(9) 0.0004(6) 0.0023(7) 0.0004(6)
C72 0.0234(9) 0.0164(8) 0.0221(9) 0.0021(7) 0.0015(7) 0.0005(7)
C76 0.0344(10) 0.0224(9) 0.0208(9) 0.0013(7) -0.0023(8) 0.0012(7)
C77 0.0374(11) 0.0283(10) 0.0201(9) -0.0002(8) 0.0079(8) -0.0004(8)
C78 0.0237(9) 0.0264(9) 0.0295(10) 0.0008(7) 0.0094(8) -0.0011(8)
C1S 0.045(2) 0.043(3) 0.029(2) 0.024(2) -0.0188(19) -0.012(2)
C2S 0.048(3) 0.036(3) 0.050(3) 0.011(2) -0.018(2) -0.009(2)
C3S 0.042(3) 0.045(2) 0.060(3) 0.011(2) -0.023(2) -0.014(2)
C4S 0.059(3) 0.031(2) 0.031(2) 0.000(2) -0.006(2) 0.011(2)
C5S 0.044(2) 0.044(2) 0.0146(18) 0.011(2) 0.0085(18) 0.0091(17)
C6S 0.033(2) 0.053(2) 0.022(2) 0.015(2) 0.0070(18) -0.0050(18)
C7S 0.048(3) 0.084(4) 0.046(3) 0.010(3) -0.017(2) -0.021(3)
C8S 0.070(3) 0.034(3) 0.028(3) 0.011(2) -0.023(2) -0.008(2)
C9S 0.047(3) 0.037(2) 0.033(2) -0.002(2) 0.000(2) -0.007(2)
C10S 0.057(3) 0.050(3) 0.050(3) -0.013(3) 0.008(2) -0.006(3)
C11S 0.049(4) 0.067(3) 0.062(3) -0.008(3) 0.004(3) -0.025(3)
C12S 0.070(3) 0.069(4) 0.058(3) 0.011(3) -0.003(3) -0.025(3)
C13S 0.065(4) 0.057(3) 0.048(3) 0.024(3) -0.016(3) -0.020(3)
C14S 0.191(7) 0.068(4) 0.050(4) -0.045(5) -0.001(4) -0.002(3)
C15S 0.0444(12) 0.0238(10) 0.0482(14) 0.0006(9) 0.0084(10) -0.0111(9)
C16S 0.095(2) 0.0300(11) 0.0259(12) -0.0108(12) 0.0012(12) 0.0011(9)
C17S 0.0787(18) 0.0334(12) 0.0503(15) -0.0034(12) -0.0269(13) -0.0050(11)
C18S 0.0454(14) 0.0354(12) 0.0619(17) 0.0003(10) 0.0059(12) -0.0106(12)
C19S 0.0761(18) 0.0336(12) 0.0358(13) 0.0077(11) 0.0210(12) 0.0067(10)
C20S 0.0585(15) 0.0390(12) 0.0343(12) 0.0196(11) -0.0158(11) -0.0086(10)
C21S 0.0618(18) 0.0462(15) 0.135(3) -0.0155(13) 0.0273(18) -0.0333(17)
N1 0.0164(7) 0.0169(7) 0.0180(7) 0.0014(5) 0.0036(5) -0.0002(6)
N2 0.0173(7) 0.0207(7) 0.0176(7) 0.0050(5) 0.0038(6) 0.0010(6)

loop_
_atom_type_symbol
_atom_type_description
_atom_type_scat_dispersion_real
_atom_type_scat_dispersion_imag
_atom_type_scat_source
C C 0.0033 0.0016 'International Tables Vol C Tables 4.2.6.8 and 6.1.1.4'
H H 0.0000 0.0000 'International Tables Vol C Tables 4.2.6.8 and 6.1.1.4'
B B 0.0013 0.0007 'International Tables Vol C Tables 4.2.6.8 and 6.1.1.4'
N N 0.0061 0.0033 'International Tables Vol C Tables 4.2.6.8 and 6.1.1.4'

loop_
_geom_angle_atom_site_label_1
_geom_angle_atom_site_label_2
_geom_angle_atom_site_label_3
_geom_angle
C5 B1 C70 110.23(13)
C5 B1 C2 99.02(12)
C70 B1 C2 100.67(12)
C5 B1 C6 115.95(14)
C70 B1 C6 118.02(13)
C2 B1 C6 110.07(12)
C3 C2 C33 123.72(14)
C3 C2 B1 107.68(13)
C33 C2 B1 128.15(13)
C2 C3 C4 111.36(14)
C2 C3 C39 126.29(15)
C4 C3 C39 122.24(14)
C5 C4 C3 112.04(14)
C5 C4 C45 125.21(14)
C3 C4 C45 122.70(14)
C4 C5 C51 121.72(15)
C4 C5 B1 107.93(14)
C51 C5 B1 130.06(14)
N1 C6 N2 103.66(13)
N1 C6 B1 130.30(14)
N2 C6 B1 124.77(14)
C8 C7 N1 107.06(14)
C7 C8 N2 107.80(14)
C17 C9 C10 122.45(15)
C17 C9 N1 119.02(14)
C10 C9 N1 118.16(14)
C14 C10 C9 117.16(16)
C14 C10 C11 119.09(15)
C9 C10 C11 123.52(15)
C10 C11 C12 113.06(15)
C10 C11 C13 108.89(14)
C12 C11 C13 110.07(15)
C15 C14 C10 121.74(16)
C16 C15 C14 119.72(17)
C15 C16 C17 121.38(17)
C16 C17 C9 117.37(15)
C16 C17 C18 118.21(15)
C9 C17 C18 124.42(15)
C17 C18 C20 111.65(14)
C17 C18 C19 111.07(14)
C20 C18 C19 109.34(14)
C22 C21 C29 122.49(16)
C22 C21 N2 116.19(15)
C29 C21 N2 120.75(15)
C26 C22 C21 117.81(17)
C26 C22 C23 118.62(16)
C21 C22 C23 123.47(16)
C24 C23 C22 113.49(15)
C24 C23 C25 108.46(15)
C22 C23 C25 110.31(14)
C27 C26 C22 120.69(18)
C26 C27 C28 120.70(18)
C27 C28 C29 121.20(18)
C28 C29 C21 116.96(17)
C28 C29 C30 120.48(16)
C21 C29 C30 122.35(15)
C29 C30 C32 113.90(15)
C29 C30 C31 110.34(14)
C32 C30 C31 108.50(14)
C38 C33 C34 117.35(15)
C38 C33 C2 122.88(14)
C34 C33 C2 119.73(15)
C35 C34 C33 121.53(16)
C36 C35 C34 120.18(16)
C35 C36 C37 119.15(16)
C36 C37 C38 120.75(17)
C37 C38 C33 120.96(16)
C40 C39 C44 117.64(16)
C40 C39 C3 122.47(15)
C44 C39 C3 119.87(15)
C41 C40 C39 120.50(18)
C42 C41 C40 120.74(19)
C43 C42 C41 119.53(18)
C42 C43 C44 120.1(2)
C43 C44 C39 121.46(18)
C46 C45 C50 117.70(15)
C46 C45 C4 122.48(14)
C50 C45 C4 119.82(14)
C47 C46 C45 121.08(17)
C48 C47 C46 120.31(18)
C49 C48 C47 119.47(17)
C48 C49 C50 120.18(16)
C49 C50 C45 121.24(16)
C56 C51 C52 116.89(15)
C56 C51 C5 122.54(15)
C52 C51 C5 120.55(15)
C53 C52 C51 121.47(17)
C54 C53 C52 120.35(18)
C53 C54 C55 119.28(17)
C54 C55 C56 120.37(17)
C55 C56 C51 121.55(17)
C78 C69 C70 122.45(16)
C72 C70 C69 114.87(15)
C72 C70 B1 121.59(14)
C69 C70 B1 122.78(14)
C76 C72 C70 123.14(16)
C72 C76 C77 120.15(17)
C78 C77 C76 118.55(16)
C77 C78 C69 120.78(16)
C2S C1S C6S 119.0(6)
C2S C1S C7S 124.4(6)
C6S C1S C7S 116.6(6)
C3S C2S C1S 126.6(5)
C2S C3S C4S 117.2(6)
C3S C4S C5S 120.0(6)
C6S C5S C4S 119.7(5)
C1S C6S C5S 117.5(6)
C9S C8S C13S 120.0
C9S C8S C14S 114.3(5)
C13S C8S C14S 125.6(5)
C10S C9S C8S 120.0
C9S C10S C11S 120.0
C10S C11S C12S 120.0
C13S C12S C11S 120.0
C12S C13S C8S 120.0
C16S C15S C20S 116.6(2)
C16S C15S C21S 122.3(2)
C20S C15S C21S 121.1(2)
C17S C16S C15S 122.0(2)
C18S C17S C16S 120.7(2)
C17S C18S C19S 119.8(2)
C18S C19S C20S 120.2(2)
C15S C20S C19S 120.7(2)
C6 N1 C7 110.95(13)
C6 N1 C9 129.98(13)
C7 N1 C9 118.42(13)
C6 N2 C8 110.47(13)
C6 N2 C21 129.80(13)
C8 N2 C21 117.19(13)

loop_
_geom_bond_atom_site_label_1
_geom_bond_atom_site_label_2
_geom_bond_distance
B1 C5 1.627(2)
B1 C70 1.648(2)
B1 C2 1.653(2)
B1 C6 1.655(2)
C2 C3 1.359(2)
C2 C33 1.482(2)
C3 C4 1.487(2)
C3 C39 1.489(2)
C4 C5 1.364(2)
C4 C45 1.489(2)
C5 C51 1.478(2)
C6 N1 1.374(2)
C6 N2 1.375(2)
C7 C8 1.330(2)
C7 N1 1.387(2)
C8 N2 1.387(2)
C9 C17 1.398(2)
C9 C10 1.402(2)
C9 N1 1.462(2)
C10 C14 1.389(2)
C10 C11 1.512(2)
C11 C12 1.532(2)
C11 C13 1.538(3)
C14 C15 1.379(3)
C15 C16 1.378(2)
C16 C17 1.395(2)
C17 C18 1.521(2)
C18 C20 1.527(2)
C18 C19 1.537(2)
C21 C22 1.403(2)
C21 C29 1.405(2)
C21 N2 1.466(2)
C22 C26 1.391(2)
C22 C23 1.525(2)
C23 C24 1.523(2)
C23 C25 1.537(2)
C26 C27 1.379(3)
C27 C28 1.380(3)
C28 C29 1.397(2)
C29 C30 1.516(3)
C30 C32 1.525(2)
C30 C31 1.530(2)
C33 C38 1.397(2)
C33 C34 1.401(2)
C34 C35 1.386(2)
C35 C36 1.383(3)
C36 C37 1.386(3)
C37 C38 1.387(2)
C39 C40 1.392(2)
C39 C44 1.397(2)
C40 C41 1.391(3)
C41 C42 1.378(3)
C42 C43 1.373(3)
C43 C44 1.384(3)
C45 C46 1.387(2)
C45 C50 1.394(2)
C46 C47 1.386(3)
C47 C48 1.380(3)
C48 C49 1.376(3)
C49 C50 1.384(2)
C51 C56 1.399(2)
C51 C52 1.401(2)
C52 C53 1.387(2)
C53 C54 1.382(3)
C54 C55 1.383(3)
C55 C56 1.385(2)
C69 C78 1.391(2)
C69 C70 1.405(2)
C70 C72 1.403(2)
C72 C76 1.386(2)
C76 C77 1.388(2)
C77 C78 1.379(3)
C1S C2S 1.368(9)
C1S C6S 1.389(7)
C1S C7S 1.471(8)
C2S C3S 1.353(9)
C3S C4S 1.377(8)
C4S C5S 1.450(6)
C5S C6S 1.442(7)
C8S C9S 1.39
C8S C13S 1.39
C8S C14S 1.534(7)
C9S C10S 1.39
C10S C11S 1.39
C11S C12S 1.39
C12S C13S 1.39
C15S C16S 1.378(3)
C15S C20S 1.387(3)
C15S C21S 1.501(3)
C16S C17S 1.363(3)
C17S C18S 1.342(3)
C18S C19S 1.357(3)
C19S C20S 1.391(3)
